data_7243534
loop_
_publ_author_name
'Saidykhan, Amie'
'Fenwick, Nathan W.'
'Bowen, Richard D.'
'Telford, Richard'
'Seaton, Colin C.'

_publ_section_title
;
 Isostructurality of quinoxaline crystal phases: the interplay of weak
 hydrogen bonds and halogen bonding
;
_journal_issue 40
_journal_name_full CrystEngComm
_journal_page_first 7108
_journal_page_last 7117
_journal_paper_doi 10.1039/D1CE00878A
_journal_volume 23
_journal_year 2021
_chemical_formula_moiety 'C20 H12 I2 N2'
_chemical_formula_sum 'C20 H12 I2 N2'
_chemical_formula_weight 534.12
_chemical_melting_point 459
_chemical_name_systematic 2,3-bis(3-iodophenyl)quinoxaline
_space_group_crystal_system monoclinic
_space_group_IT_number 14
_space_group_name_Hall '-P 2yn'
_space_group_name_H-M_alt 'P 1 21/n 1'
_atom_sites_solution_hydrogens geom
_atom_sites_solution_primary dual
_audit_creation_date 2021-04-15
_audit_creation_method
;
Olex2 1.3
(compiled 2020.11.12 svn.r5f609507 for OlexSys, GUI svn.r6272)
;
_audit_update_record
;
2021-07-01 deposited with the CCDC.	2021-09-16 downloaded from the CCDC.
;
_cell_angle_alpha 90
_cell_angle_beta 101.237(3)
_cell_angle_gamma 90
_cell_formula_units_Z 4
_cell_length_a 8.6398(5)
_cell_length_b 19.4072(10)
_cell_length_c 10.7039(6)
_cell_measurement_reflns_used 7326
_cell_measurement_temperature 99.87
_cell_measurement_theta_max 31.50
_cell_measurement_theta_min 2.21
_cell_volume 1760.36(17)
_computing_molecular_graphics 'Olex2 1.3 (Dolomanov et al., 2009)'
_computing_publication_material 'Olex2 1.3 (Dolomanov et al., 2009)'
_computing_structure_refinement 'SHELXL 2018/3 (Sheldrick, 2015)'
_computing_structure_solution 'SHELXT 2018/2 (Sheldrick, 2018)'
_diffrn_ambient_temperature 99.87
_diffrn_measured_fraction_theta_full 0.999
_diffrn_measured_fraction_theta_max 0.955
_diffrn_measurement_device_type 'Bruker APEX-II CCD'
_diffrn_measurement_method '\f and \w scans'
_diffrn_radiation_type MoK\a
_diffrn_radiation_wavelength 0.71073
_diffrn_reflns_av_R_equivalents 0.0564
_diffrn_reflns_av_unetI/netI 0.0600
_diffrn_reflns_Laue_measured_fraction_full 0.999
_diffrn_reflns_Laue_measured_fraction_max 0.955
_diffrn_reflns_limit_h_max 13
_diffrn_reflns_limit_h_min -13
_diffrn_reflns_limit_k_max 31
_diffrn_reflns_limit_k_min -28
_diffrn_reflns_limit_l_max 17
_diffrn_reflns_limit_l_min -17
_diffrn_reflns_number 39187
_diffrn_reflns_point_group_measured_fraction_full 0.999
_diffrn_reflns_point_group_measured_fraction_max 0.955
_diffrn_reflns_theta_full 25.242
_diffrn_reflns_theta_max 35.441
_diffrn_reflns_theta_min 2.623
_diffrn_standards_number 0
_exptl_absorpt_coefficient_mu 3.576
_exptl_absorpt_correction_T_max 0.7551
_exptl_absorpt_correction_T_min 0.3066
_exptl_absorpt_correction_type numerical
_exptl_absorpt_process_details
;
SADABS-2014/5 (Bruker,2014) was used for absorption correction.
wR2(int) was 0.0686 before and 0.0512 after correction.
The Ratio of minimum to maximum transmission is 0.4060.
The \l/2 correction factor is 0.00150.
;
_exptl_crystal_colour colourless
_exptl_crystal_colour_primary colourless
_exptl_crystal_density_diffrn 2.015
_exptl_crystal_description Block
_exptl_crystal_F_000 1008
_exptl_crystal_recrystallization_method 'Re-crystallisation from solvent: Ethanol/water'
_exptl_crystal_size_max 0.47
_exptl_crystal_size_mid 0.1
_exptl_crystal_size_min 0.1
_refine_diff_density_max 2.947
_refine_diff_density_min -1.615
_refine_diff_density_rms 0.188
_refine_ls_extinction_method none
_refine_ls_goodness_of_fit_ref 1.022
_refine_ls_hydrogen_treatment constr
_refine_ls_matrix_type full
_refine_ls_number_parameters 217
_refine_ls_number_reflns 7651
_refine_ls_number_restraints 0
_refine_ls_restrained_S_all 1.022
_refine_ls_R_factor_all 0.0854
_refine_ls_R_factor_gt 0.0461
_refine_ls_shift/su_max 0.001
_refine_ls_shift/su_mean 0.000
_refine_ls_structure_factor_coef Fsqd
_refine_ls_weighting_details 'w=1/[\s^2^(Fo^2^)+(0.0423P)^2^+3.3897P] where P=(Fo^2^+2Fc^2^)/3'
_refine_ls_weighting_scheme calc
_refine_ls_wR_factor_gt 0.0947
_refine_ls_wR_factor_ref 0.1067
_reflns_Friedel_coverage 0.000
_reflns_number_gt 5176
_reflns_number_total 7651
_reflns_threshold_expression 'I > 2\s(I)'
_cod_data_source_file d1ce00878a2.cif
_cod_data_source_block rdb_1_33i2_0m
_cod_depositor_comments 'Adding full bibliography for 7243534--7243537.cif.'
_cod_database_code 7243534
_shelx_shelxl_version_number 2018/3
_shelx_space_group_comment
;
The symmetry employed for this shelxl refinement is uniquely defined
by the following loop, which should always be used as a source of
symmetry information in preference to the above space-group names.
They are only intended as comments.
;
_shelx_estimated_absorpt_t_max 0.716
_shelx_estimated_absorpt_t_min 0.284
_olex2_refinement_description
;
1. Fixed Uiso
 At 1.2 times of:
  All C(H) groups
2.a Aromatic/amide H refined with riding coordinates:
 C18(H18), C19(H19), C20(H20), C12(H12), C14(H14), C10(H10), C16(H16), C2(H2),
 C13(H13), C1(H1), C3(H3), C6(H6)
;
_olex2_submission_special_instructions 'No special instructions were received'

loop_
_space_group_symop_operation_xyz
'x, y, z'
'-x+1/2, y+1/2, -z+1/2'
'-x, -y, -z'
'x-1/2, -y-1/2, z-1/2'

loop_
_atom_site_label
_atom_site_type_symbol
_atom_site_fract_x
_atom_site_fract_y
_atom_site_fract_z
_atom_site_U_iso_or_equiv
_atom_site_adp_type
_atom_site_occupancy
_atom_site_site_symmetry_order
_atom_site_calc_flag
_atom_site_refinement_flags_posn
_atom_site_refinement_flags_adp
_atom_site_refinement_flags_occupancy
_atom_site_disorder_assembly
_atom_site_disorder_group
N2 N 0.0620(4) 0.35250(15) 0.5225(3) 0.0204(6) Uani 1 1 d . . . . .
N1 N 0.3593(4) 0.41745(16) 0.5675(3) 0.0228(6) Uani 1 1 d . . . . .
C17 C 0.7120(4) 0.34701(18) 0.8700(3) 0.0200(7) Uani 1 1 d . . . . .
C18 C 0.7556(4) 0.27864(19) 0.8566(4) 0.0218(7) Uani 1 1 d . . . . .
H18 H 0.851838 0.261151 0.904347 0.026 Uiso 1 1 calc R U . . .
C19 C 0.6555(5) 0.23669(19) 0.7721(4) 0.0235(7) Uani 1 1 d . . . . .
H19 H 0.683471 0.189998 0.761648 0.028 Uiso 1 1 calc R U . . .
C11 C 0.0141(4) 0.16120(18) 0.6964(4) 0.0203(7) Uani 1 1 d . . . . .
C9 C 0.1430(4) 0.27068(18) 0.6882(3) 0.0193(7) Uani 1 1 d . . . . .
C20 C 0.5149(4) 0.26240(18) 0.7026(4) 0.0214(7) Uani 1 1 d . . . . .
H20 H 0.445188 0.232753 0.647596 0.026 Uiso 1 1 calc R U . . .
C15 C 0.4755(4) 0.33121(18) 0.7132(3) 0.0193(7) Uani 1 1 d . . . . .
C7 C 0.1791(4) 0.32977(17) 0.6109(3) 0.0187(7) Uani 1 1 d . . . . .
C12 C 0.0683(4) 0.1567(2) 0.8282(4) 0.0243(8) Uani 1 1 d . . . . .
H12 H 0.043539 0.118050 0.875072 0.029 Uiso 1 1 calc R U . . .
C8 C 0.3337(4) 0.36145(18) 0.6296(3) 0.0190(7) Uani 1 1 d . . . . .
C14 C 0.1964(4) 0.2672(2) 0.8195(4) 0.0229(7) Uani 1 1 d . . . . .
H14 H 0.258435 0.303702 0.862116 0.028 Uiso 1 1 calc R U . . .
C10 C 0.0485(4) 0.21670(18) 0.6269(4) 0.0194(7) Uani 1 1 d . . . . .
H10 H 0.008625 0.218691 0.537707 0.023 Uiso 1 1 calc R U . . .
C16 C 0.5749(4) 0.37430(17) 0.7984(3) 0.0199(7) Uani 1 1 d . . . . .
H16 H 0.548732 0.421390 0.806861 0.024 Uiso 1 1 calc R U . . .
C2 C -0.0129(5) 0.4977(2) 0.3034(3) 0.0233(7) Uani 1 1 d . . . . .
H2 H -0.096325 0.516404 0.241603 0.028 Uiso 1 1 calc R U . . .
C13 C 0.1600(4) 0.2111(2) 0.8888(4) 0.0244(8) Uani 1 1 d . . . . .
H13 H 0.197733 0.209526 0.978306 0.029 Uiso 1 1 calc R U . . .
C1 C 0.1330(5) 0.5329(2) 0.3330(4) 0.0237(7) Uani 1 1 d . . . . .
H1 H 0.145008 0.575680 0.292759 0.028 Uiso 1 1 calc R U . . .
C3 C -0.0352(4) 0.43770(19) 0.3620(4) 0.0220(7) Uani 1 1 d . . . . .
H3 H -0.133469 0.414372 0.340996 0.026 Uiso 1 1 calc R U . . .
C4 C 0.0890(4) 0.40971(18) 0.4551(3) 0.0206(7) Uani 1 1 d . . . . .
C5 C 0.2365(4) 0.44450(19) 0.4816(3) 0.0203(7) Uani 1 1 d . . . . .
C6 C 0.2564(5) 0.5065(2) 0.4182(4) 0.0233(7) Uani 1 1 d . . . . .
H6 H 0.355175 0.529666 0.434789 0.028 Uiso 1 1 calc R U . . .
I2 I 0.85807(3) 0.40930(2) 1.00487(2) 0.02570(7) Uani 1 1 d . . . . .
I1 I -0.12306(3) 0.07987(2) 0.60344(3) 0.02566(7) Uani 1 1 d . . . . .

loop_
_atom_site_aniso_label
_atom_site_aniso_U_11
_atom_site_aniso_U_22
_atom_site_aniso_U_33
_atom_site_aniso_U_23
_atom_site_aniso_U_13
_atom_site_aniso_U_12
N2 0.0189(14) 0.0168(13) 0.0244(15) -0.0040(11) 0.0014(12) -0.0036(11)
N1 0.0174(14) 0.0214(15) 0.0282(16) -0.0073(12) 0.0011(12) -0.0030(12)
C17 0.0189(16) 0.0186(15) 0.0219(16) 0.0001(12) 0.0025(13) -0.0054(13)
C18 0.0177(16) 0.0209(16) 0.0264(18) 0.0036(13) 0.0034(14) -0.0021(13)
C19 0.0249(18) 0.0201(17) 0.0272(18) -0.0022(13) 0.0094(15) 0.0001(14)
C11 0.0135(15) 0.0161(15) 0.0315(19) -0.0027(13) 0.0054(14) 0.0007(12)
C9 0.0152(15) 0.0164(14) 0.0257(17) -0.0020(12) 0.0026(13) -0.0012(12)
C20 0.0205(17) 0.0186(16) 0.0266(17) -0.0064(13) 0.0080(14) -0.0052(13)
C15 0.0160(15) 0.0196(16) 0.0224(16) -0.0018(12) 0.0039(13) -0.0055(13)
C7 0.0171(16) 0.0153(14) 0.0242(17) -0.0066(12) 0.0048(13) -0.0024(12)
C12 0.0184(17) 0.0269(18) 0.0285(19) 0.0024(15) 0.0070(14) 0.0049(14)
C8 0.0180(16) 0.0175(15) 0.0217(16) -0.0040(12) 0.0040(13) -0.0035(13)
C14 0.0192(16) 0.0273(18) 0.0224(17) -0.0017(14) 0.0044(14) -0.0031(14)
C10 0.0150(15) 0.0176(15) 0.0252(17) -0.0031(12) 0.0027(13) -0.0001(12)
C16 0.0180(16) 0.0139(14) 0.0267(17) -0.0011(12) 0.0019(13) -0.0041(12)
C2 0.0241(18) 0.0256(18) 0.0199(16) -0.0024(13) 0.0032(14) -0.0001(15)
C13 0.0184(17) 0.033(2) 0.0227(17) 0.0001(15) 0.0055(14) -0.0001(15)
C1 0.0268(19) 0.0238(17) 0.0218(17) -0.0005(13) 0.0077(14) -0.0037(15)
C3 0.0182(16) 0.0240(17) 0.0231(17) -0.0039(13) 0.0024(13) -0.0030(14)
C4 0.0189(16) 0.0203(16) 0.0229(16) -0.0050(13) 0.0051(13) -0.0028(13)
C5 0.0176(16) 0.0205(16) 0.0235(17) -0.0038(13) 0.0055(13) -0.0023(13)
C6 0.0212(18) 0.0238(17) 0.0263(18) -0.0033(14) 0.0075(14) -0.0033(14)
I2 0.02587(13) 0.01970(11) 0.02618(12) 0.00260(9) -0.00812(9) -0.00495(9)
I1 0.02576(13) 0.01437(10) 0.03616(14) 0.00008(9) 0.00430(10) -0.00447(9)

loop_
_atom_type_symbol
_atom_type_description
_atom_type_scat_dispersion_real
_atom_type_scat_dispersion_imag
_atom_type_scat_source
C C 0.0033 0.0016 'International Tables Vol C Tables 4.2.6.8 and 6.1.1.4'
H H 0.0000 0.0000 'International Tables Vol C Tables 4.2.6.8 and 6.1.1.4'
I I -0.4742 1.8119 'International Tables Vol C Tables 4.2.6.8 and 6.1.1.4'
N N 0.0061 0.0033 'International Tables Vol C Tables 4.2.6.8 and 6.1.1.4'

loop_
_geom_angle_atom_site_label_1
_geom_angle_atom_site_label_2
_geom_angle_atom_site_label_3
_geom_angle
_geom_angle_site_symmetry_1
_geom_angle_site_symmetry_3
_geom_angle_publ_flag
C7 N2 C4 117.6(3) . . ?
C8 N1 C5 118.2(3) . . ?
C18 C17 I2 118.6(3) . . ?
C16 C17 C18 121.7(3) . . ?
C16 C17 I2 119.6(3) . . ?
C17 C18 H18 120.7 . . ?
C19 C18 C17 118.6(3) . . ?
C19 C18 H18 120.7 . . ?
C18 C19 H19 119.7 . . ?
C18 C19 C20 120.5(3) . . ?
C20 C19 H19 119.7 . . ?
C12 C11 I1 118.5(3) . . ?
C10 C11 C12 122.0(3) . . ?
C10 C11 I1 119.5(3) . . ?
C14 C9 C7 122.5(3) . . ?
C14 C9 C10 118.8(3) . . ?
C10 C9 C7 118.7(3) . . ?
C19 C20 H20 119.8 . . ?
C19 C20 C15 120.3(3) . . ?
C15 C20 H20 119.8 . . ?
C20 C15 C8 121.1(3) . . ?
C20 C15 C16 119.9(3) . . ?
C16 C15 C8 118.9(3) . . ?
N2 C7 C9 116.4(3) . . ?
N2 C7 C8 121.0(3) . . ?
C8 C7 C9 122.6(3) . . ?
C11 C12 H12 121.0 . . ?
C11 C12 C13 117.9(4) . . ?
C13 C12 H12 121.0 . . ?
N1 C8 C15 115.4(3) . . ?
N1 C8 C7 121.5(3) . . ?
C7 C8 C15 123.0(3) . . ?
C9 C14 H14 119.6 . . ?
C13 C14 C9 120.9(3) . . ?
C13 C14 H14 119.6 . . ?
C11 C10 C9 119.8(3) . . ?
C11 C10 H10 120.1 . . ?
C9 C10 H10 120.1 . . ?
C17 C16 C15 118.8(3) . . ?
C17 C16 H16 120.6 . . ?
C15 C16 H16 120.6 . . ?
C1 C2 H2 119.6 . . ?
C3 C2 H2 119.6 . . ?
C3 C2 C1 120.8(3) . . ?
C12 C13 H13 119.7 . . ?
C14 C13 C12 120.6(4) . . ?
C14 C13 H13 119.7 . . ?
C2 C1 H1 119.5 . . ?
C6 C1 C2 121.1(4) . . ?
C6 C1 H1 119.5 . . ?
C2 C3 H3 120.1 . . ?
C2 C3 C4 119.8(3) . . ?
C4 C3 H3 120.1 . . ?
N2 C4 C3 119.8(3) . . ?
N2 C4 C5 121.2(3) . . ?
C5 C4 C3 118.9(3) . . ?
N1 C5 C4 120.0(3) . . ?
N1 C5 C6 120.0(3) . . ?
C6 C5 C4 119.9(3) . . ?
C1 C6 C5 119.4(4) . . ?
C1 C6 H6 120.3 . . ?
C5 C6 H6 120.3 . . ?

loop_
_geom_bond_atom_site_label_1
_geom_bond_atom_site_label_2
_geom_bond_distance
_geom_bond_site_symmetry_2
_geom_bond_publ_flag
N2 C7 1.319(5) . ?
N2 C4 1.369(5) . ?
N1 C8 1.315(5) . ?
N1 C5 1.366(5) . ?
C17 C18 1.394(5) . ?
C17 C16 1.385(5) . ?
C17 I2 2.104(3) . ?
C18 H18 0.9500 . ?
C18 C19 1.387(5) . ?
C19 H19 0.9500 . ?
C19 C20 1.388(5) . ?
C11 C12 1.400(5) . ?
C11 C10 1.374(5) . ?
C11 I1 2.104(3) . ?
C9 C7 1.483(5) . ?
C9 C14 1.392(5) . ?
C9 C10 1.410(5) . ?
C20 H20 0.9500 . ?
C20 C15 1.388(5) . ?
C15 C8 1.490(5) . ?
C15 C16 1.401(5) . ?
C7 C8 1.448(5) . ?
C12 H12 0.9500 . ?
C12 C13 1.401(5) . ?
C14 H14 0.9500 . ?
C14 C13 1.388(6) . ?
C10 H10 0.9500 . ?
C16 H16 0.9500 . ?
C2 H2 0.9500 . ?
C2 C1 1.414(5) . ?
C2 C3 1.354(5) . ?
C13 H13 0.9500 . ?
C1 H1 0.9500 . ?
C1 C6 1.362(5) . ?
C3 H3 0.9500 . ?
C3 C4 1.422(5) . ?
C4 C5 1.420(5) . ?
C5 C6 1.408(5) . ?
C6 H6 0.9500 . ?

loop_
_geom_torsion_atom_site_label_1
_geom_torsion_atom_site_label_2
_geom_torsion_atom_site_label_3
_geom_torsion_atom_site_label_4
_geom_torsion
_geom_torsion_site_symmetry_1
_geom_torsion_site_symmetry_2
_geom_torsion_site_symmetry_3
_geom_torsion_site_symmetry_4
_geom_torsion_publ_flag
N2 C7 C8 N1 6.1(5) . . . . ?
N2 C7 C8 C15 -170.0(3) . . . . ?
N2 C4 C5 N1 6.0(5) . . . . ?
N2 C4 C5 C6 -174.6(4) . . . . ?
N1 C5 C6 C1 -179.9(4) . . . . ?
C17 C18 C19 C20 -0.1(6) . . . . ?
C18 C17 C16 C15 2.0(6) . . . . ?
C18 C19 C20 C15 2.5(6) . . . . ?
C19 C20 C15 C8 173.6(4) . . . . ?
C19 C20 C15 C16 -2.7(6) . . . . ?
C11 C12 C13 C14 -0.4(6) . . . . ?
C9 C7 C8 N1 -174.0(3) . . . . ?
C9 C7 C8 C15 9.8(5) . . . . ?
C9 C14 C13 C12 -0.2(6) . . . . ?
C20 C15 C8 N1 -126.9(4) . . . . ?
C20 C15 C8 C7 49.5(5) . . . . ?
C20 C15 C16 C17 0.5(6) . . . . ?
C7 N2 C4 C3 -177.7(3) . . . . ?
C7 N2 C4 C5 -1.6(5) . . . . ?
C7 C9 C14 C13 179.9(4) . . . . ?
C7 C9 C10 C11 179.7(3) . . . . ?
C12 C11 C10 C9 1.1(5) . . . . ?
C8 N1 C5 C4 -4.2(5) . . . . ?
C8 N1 C5 C6 176.5(3) . . . . ?
C8 C15 C16 C17 -175.9(3) . . . . ?
C14 C9 C7 N2 -137.6(4) . . . . ?
C14 C9 C7 C8 42.5(5) . . . . ?
C14 C9 C10 C11 -1.6(5) . . . . ?
C10 C11 C12 C13 0.0(6) . . . . ?
C10 C9 C7 N2 41.0(5) . . . . ?
C10 C9 C7 C8 -138.8(4) . . . . ?
C10 C9 C14 C13 1.2(6) . . . . ?
C16 C17 C18 C19 -2.2(6) . . . . ?
C16 C15 C8 N1 49.4(5) . . . . ?
C16 C15 C8 C7 -134.2(4) . . . . ?
C2 C1 C6 C5 -2.5(6) . . . . ?
C2 C3 C4 N2 174.1(4) . . . . ?
C2 C3 C4 C5 -2.1(6) . . . . ?
C1 C2 C3 C4 0.4(6) . . . . ?
C3 C2 C1 C6 2.0(6) . . . . ?
C3 C4 C5 N1 -177.8(3) . . . . ?
C3 C4 C5 C6 1.5(5) . . . . ?
C4 N2 C7 C9 175.9(3) . . . . ?
C4 N2 C7 C8 -4.2(5) . . . . ?
C4 C5 C6 C1 0.8(6) . . . . ?
C5 N1 C8 C15 174.8(3) . . . . ?
C5 N1 C8 C7 -1.6(5) . . . . ?
I2 C17 C18 C19 177.0(3) . . . . ?
I2 C17 C16 C15 -177.2(3) . . . . ?
I1 C11 C12 C13 179.7(3) . . . . ?
I1 C11 C10 C9 -178.7(3) . . . . ?
